data_7245110
loop_
_publ_author_name
'Shimizu, Yuta'
'Takeda, Takashi'
'Hoshino, Norihisa'
'Akutagawa, Tomoyuki'

_publ_section_title
;
 Tetranitro- and Tetraamino- dibenzo[18]crown-6-ether Derivatives:
 Complexes for Alkali Metal Ions, Redox Potentials, Crystal Structures,
 Molecular Sorption, and Proton Conducting Behaviors.
;
_journal_name_full CrystEngComm
_journal_paper_doi 10.1039/D2CE00582D
_journal_year 2022
_chemical_formula_moiety 'C26 H29 I N7 O14 Rb'
_chemical_formula_sum 'C26 H29 I N7 O14 Rb'
_chemical_formula_weight 875.93
_space_group_crystal_system triclinic
_space_group_IT_number 2
_space_group_name_Hall '-P 1'
_space_group_name_H-M_alt 'P -1'
_atom_sites_solution_hydrogens geom
_atom_sites_solution_primary direct
_atom_sites_solution_secondary difmap
_audit_update_record
;
2022-04-26 deposited with the CCDC.	2022-06-28 downloaded from the CCDC.
;
_cell_angle_alpha 88.389(6)
_cell_angle_beta 82.391(6)
_cell_angle_gamma 74.364(5)
_cell_formula_units_Z 2
_cell_length_a 10.6237(3)
_cell_length_b 11.2609(4)
_cell_length_c 15.1068(5)
_cell_measurement_reflns_used 10795
_cell_measurement_temperature 296
_cell_measurement_theta_max 68.30
_cell_measurement_theta_min 2.95
_cell_volume 1725.00(11)
_computing_cell_refinement 'RAPID AUTO'
_computing_data_collection 'RAPID AUTO (Rigaku, ????)'
_computing_data_reduction 'RAPID AUTO'
_computing_molecular_graphics 'CrystalStructure 4.3'
_computing_publication_material 'CrystalStructure 4.3 (Rigaku, 2018)'
_computing_structure_refinement 'SHELXL97 (Sheldrick, 2008)'
_computing_structure_solution 'SHELXS97 (Sheldrick, 2008)'
_diffrn_ambient_temperature 296
_diffrn_detector_area_resol_mean 10.000
_diffrn_measured_fraction_theta_full 0.977
_diffrn_measured_fraction_theta_max 0.977
_diffrn_measurement_device_type 'Rigaku R-AXIS RAPID'
_diffrn_measurement_method \w
_diffrn_radiation_type 'Cu K\a'
_diffrn_radiation_wavelength 1.54187
_diffrn_reflns_av_R_equivalents 0.0961
_diffrn_reflns_av_unetI/netI 0.1194
_diffrn_reflns_Laue_measured_fraction_full 0.000
_diffrn_reflns_Laue_measured_fraction_max 0.000
_diffrn_reflns_limit_h_max 12
_diffrn_reflns_limit_h_min -12
_diffrn_reflns_limit_k_max 13
_diffrn_reflns_limit_k_min -13
_diffrn_reflns_limit_l_max 17
_diffrn_reflns_limit_l_min -18
_diffrn_reflns_number 18919
_diffrn_reflns_point_group_measured_fraction_full 0.000
_diffrn_reflns_point_group_measured_fraction_max 0.000
_diffrn_reflns_theta_full 68.240
_diffrn_reflns_theta_max 68.240
_diffrn_reflns_theta_min 2.951
_diffrn_standards_number 0
_exptl_absorpt_coefficient_mu 9.657
_exptl_absorpt_correction_T_max 0.381
_exptl_absorpt_correction_T_min 0.151
_exptl_absorpt_correction_type multi-scan
_exptl_absorpt_process_details 'ABSCOR (Rigaku, 1995)'
_exptl_crystal_colour yellow
_exptl_crystal_density_diffrn 1.686
_exptl_crystal_density_method 'not measured'
_exptl_crystal_description block
_exptl_crystal_F_000 872.00
_exptl_crystal_size_max 0.100
_exptl_crystal_size_mid 0.100
_exptl_crystal_size_min 0.100
_refine_diff_density_max 1.62
_refine_diff_density_min -1.30
_refine_ls_extinction_method none
_refine_ls_goodness_of_fit_ref 1.077
_refine_ls_hydrogen_treatment constr
_refine_ls_number_parameters 442
_refine_ls_number_reflns 6167
_refine_ls_number_restraints 0
_refine_ls_R_factor_all 0.0708
_refine_ls_R_factor_gt 0.0573
_refine_ls_shift/su_max 0.000
_refine_ls_structure_factor_coef Fsqd
_refine_ls_weighting_details 'w = 1/[\s^2^(Fo^2^)+(0.0341P)^2^] where P=(Fo^2^+2Fc^2^)/3'
_refine_ls_weighting_scheme calc
_refine_ls_wR_factor_gt 0.1170
_refine_ls_wR_factor_ref 0.1217
_reflns_number_gt 5017
_reflns_number_total 6167
_reflns_threshold_expression F^2^>2.0\s(F^2^)
_cod_data_source_file d2ce00582d2.cif
_cod_data_source_block 210217
_cod_original_cell_volume 1725.01(11)
_cod_database_code 7245110

loop_
_space_group_symop_id
_space_group_symop_operation_xyz
1 +X,+Y,+Z
2 -X,-Y,-Z

loop_
_atom_site_label
_atom_site_type_symbol
_atom_site_fract_x
_atom_site_fract_y
_atom_site_fract_z
_atom_site_U_iso_or_equiv
_atom_site_adp_type
_atom_site_occupancy
_atom_site_symmetry_multiplicity
_atom_site_calc_flag
_atom_site_refinement_flags
_atom_site_disorder_assembly
_atom_site_disorder_group
I1 I 0.40387(3) 0.33028(3) 0.28498(2) 0.02978(13) Uani 1 1 d . . .
Rb1 Rb 0.51219(4) 0.61645(4) 0.22941(3) 0.02523(15) Uani 1 1 d . . .
O1 O 0.5519(3) 0.7504(3) 0.0520(2) 0.0224(8) Uani 1 1 d . . .
O2 O 0.6735(3) 0.4908(3) 0.0720(2) 0.0234(8) Uani 1 1 d . . .
O3 O 0.7414(3) 0.4025(3) 0.2436(2) 0.0222(8) Uani 1 1 d . . .
O4 O 0.6950(3) 0.5512(3) 0.3777(2) 0.0266(8) Uani 1 1 d . . .
O5 O 0.5505(3) 0.8000(3) 0.3602(2) 0.0245(8) Uani 1 1 d . . .
O6 O 0.4771(3) 0.8900(3) 0.1914(2) 0.0246(8) Uani 1 1 d . . .
O7 O 0.2041(3) 1.1533(3) -0.1268(2) 0.0348(9) Uani 1 1 d . . .
O8 O 0.2535(3) 0.9635(3) -0.1738(2) 0.0326(9) Uani 1 1 d . . .
O9 O 0.0287(3) 1.1435(3) 0.0283(3) 0.0404(10) Uani 1 1 d . . .
O10 O 0.1263(3) 1.2646(3) 0.0860(2) 0.0327(9) Uani 1 1 d . . .
O11 O 0.6871(3) 0.0229(3) 0.4983(2) 0.0335(9) Uani 1 1 d . . .
O12 O 0.8412(3) -0.0262(3) 0.3852(2) 0.0364(10) Uani 1 1 d . . .
O13 O 0.8515(4) 0.1076(3) 0.5891(2) 0.0350(9) Uani 1 1 d . . .
O14 O 0.7149(3) 0.2732(3) 0.6503(2) 0.0320(9) Uani 1 1 d . . .
N1 N 0.2465(4) 1.0401(4) -0.1160(3) 0.0271(10) Uani 1 1 d . . .
N2 N 0.1258(4) 1.1674(4) 0.0526(3) 0.0292(11) Uani 1 1 d . . .
N3 N 0.7640(4) 0.0493(4) 0.4370(3) 0.0265(10) Uani 1 1 d . . .
N4 N 0.7711(4) 0.2093(4) 0.5843(3) 0.0276(10) Uani 1 1 d . . .
N5 N 0.2614(4) 0.7017(4) 0.1335(3) 0.0346(12) Uani 1 1 d . . .
N6 N 0.0248(6) 0.6138(6) 0.3913(4) 0.074(2) Uani 1 1 d . . .
N7 N 0.0605(4) 0.1603(4) 0.2677(3) 0.0387(12) Uani 1 1 d . . .
C1 C 0.5838(5) 0.6618(4) -0.0209(3) 0.0254(12) Uani 1 1 d . . .
H1A H 0.6014 0.7018 -0.0771 0.031 Uiso 1 1 calc R . .
H1B H 0.5104 0.6270 -0.0244 0.031 Uiso 1 1 calc R . .
C2 C 0.7032(5) 0.5624(5) -0.0033(3) 0.0266(12) Uani 1 1 d . . .
H2A H 0.7351 0.5092 -0.0555 0.032 Uiso 1 1 calc R . .
H2B H 0.7724 0.5992 0.0076 0.032 Uiso 1 1 calc R . .
C3 C 0.7889(4) 0.3950(5) 0.0851(3) 0.0238(12) Uani 1 1 d . . .
H3A H 0.8607 0.4309 0.0910 0.029 Uiso 1 1 calc R . .
H3B H 0.8147 0.3404 0.0335 0.029 Uiso 1 1 calc R . .
C4 C 0.7637(5) 0.3232(4) 0.1666(3) 0.0240(12) Uani 1 1 d . . .
H4A H 0.6871 0.2930 0.1634 0.029 Uiso 1 1 calc R . .
H4B H 0.8390 0.2529 0.1711 0.029 Uiso 1 1 calc R . .
C5 C 0.7393(4) 0.3499(4) 0.3240(3) 0.0203(11) Uani 1 1 d . . .
C6 C 0.7562(4) 0.2238(5) 0.3400(3) 0.0233(12) Uani 1 1 d . . .
H6 H 0.7661 0.1700 0.2924 0.028 Uiso 1 1 calc R . .
C7 C 0.7582(4) 0.1799(5) 0.4243(3) 0.0218(11) Uani 1 1 d . . .
C8 C 0.7465(4) 0.2580(5) 0.4967(3) 0.0220(11) Uani 1 1 d . . .
C9 C 0.7237(4) 0.3836(4) 0.4838(3) 0.0236(12) Uani 1 1 d . . .
H9 H 0.7124 0.4366 0.5320 0.028 Uiso 1 1 calc R . .
C10 C 0.7178(4) 0.4293(5) 0.3978(3) 0.0218(12) Uani 1 1 d . . .
C11 C 0.6587(5) 0.6360(5) 0.4524(3) 0.0293(13) Uani 1 1 d . . .
H11A H 0.7238 0.6139 0.4936 0.035 Uiso 1 1 calc R . .
H11B H 0.5739 0.6334 0.4840 0.035 Uiso 1 1 calc R . .
C12 C 0.6517(5) 0.7625(5) 0.4166(3) 0.0301(13) Uani 1 1 d . . .
H12A H 0.6343 0.8205 0.4658 0.036 Uiso 1 1 calc R . .
H12B H 0.7359 0.7631 0.3829 0.036 Uiso 1 1 calc R . .
C13 C 0.5405(5) 0.9229(4) 0.3318(3) 0.0240(12) Uani 1 1 d . . .
H13A H 0.6245 0.9278 0.3000 0.029 Uiso 1 1 calc R . .
H13B H 0.5204 0.9770 0.3836 0.029 Uiso 1 1 calc R . .
C14 C 0.4362(5) 0.9648(4) 0.2726(3) 0.0271(13) Uani 1 1 d . . .
H14A H 0.3529 0.9548 0.3021 0.033 Uiso 1 1 calc R . .
H14B H 0.4250 1.0512 0.2583 0.033 Uiso 1 1 calc R . .
C15 C 0.4109(5) 0.9299(4) 0.1208(3) 0.0239(12) Uani 1 1 d . . .
C16 C 0.3072(5) 1.0342(4) 0.1206(3) 0.0235(12) Uani 1 1 d . . .
H16 H 0.2776 1.0830 0.1718 0.028 Uiso 1 1 calc R . .
C17 C 0.2480(5) 1.0659(4) 0.0457(3) 0.0261(12) Uani 1 1 d . . .
C18 C 0.2956(5) 0.9970(4) -0.0318(3) 0.0218(11) Uani 1 1 d . . .
C19 C 0.3976(4) 0.8906(4) -0.0331(3) 0.0216(11) Uani 1 1 d . . .
H19 H 0.4276 0.8439 -0.0852 0.026 Uiso 1 1 calc R . .
C20 C 0.4542(5) 0.8545(4) 0.0433(3) 0.0228(12) Uani 1 1 d . . .
C21 C 0.1735(5) 0.7733(5) 0.1655(3) 0.0301(13) Uani 1 1 d . . .
C22 C 0.0590(5) 0.8687(5) 0.2047(4) 0.0411(15) Uani 1 1 d . . .
H22A H 0.0877 0.9302 0.2330 0.049 Uiso 1 1 calc R . .
H22B H 0.0064 0.8324 0.2483 0.049 Uiso 1 1 calc R . .
H22C H 0.0073 0.9061 0.1587 0.049 Uiso 1 1 calc R . .
C23 C 0.0300(5) 0.5650(6) 0.3258(4) 0.0448(16) Uani 1 1 d . . .
C24 C 0.0367(5) 0.5056(5) 0.2400(3) 0.0457(17) Uani 1 1 d . . .
H24A H 0.1272 0.4718 0.2159 0.055 Uiso 1 1 calc R . .
H24B H -0.0063 0.5654 0.1995 0.055 Uiso 1 1 calc R . .
H24C H -0.0066 0.4407 0.2483 0.055 Uiso 1 1 calc R . .
C25 C 0.0786(5) 0.1880(5) 0.3352(4) 0.0311(13) Uani 1 1 d . . .
C26 C 0.0987(5) 0.2247(5) 0.4218(3) 0.0433(16) Uani 1 1 d . . .
H26A H 0.1915 0.2069 0.4254 0.052 Uiso 1 1 calc R . .
H26B H 0.0589 0.1801 0.4673 0.052 Uiso 1 1 calc R . .
H26C H 0.0591 0.3116 0.4304 0.052 Uiso 1 1 calc R . .

loop_
_atom_site_aniso_label
_atom_site_aniso_U_11
_atom_site_aniso_U_22
_atom_site_aniso_U_33
_atom_site_aniso_U_23
_atom_site_aniso_U_13
_atom_site_aniso_U_12
I1 0.03126(19) 0.0319(2) 0.0265(2) -0.00111(17) -0.00478(16) -0.00843(17)
Rb1 0.0275(3) 0.0243(3) 0.0216(3) -0.0023(2) -0.0055(2) -0.0016(2)
O1 0.0270(17) 0.020(2) 0.0179(19) -0.0038(16) -0.0075(15) -0.0003(16)
O2 0.0248(17) 0.0216(19) 0.0200(19) 0.0025(16) -0.0042(15) 0.0007(15)
O3 0.0313(18) 0.023(2) 0.0117(18) 0.0008(15) -0.0100(15) -0.0023(16)
O4 0.038(2) 0.025(2) 0.0180(19) -0.0012(16) -0.0092(16) -0.0065(17)
O5 0.0330(19) 0.019(2) 0.023(2) 0.0013(16) -0.0136(16) -0.0051(17)
O6 0.0346(19) 0.0160(19) 0.0208(19) -0.0060(16) -0.0113(16) 0.0017(16)
O7 0.043(2) 0.026(2) 0.033(2) 0.0003(19) -0.0150(18) -0.0011(19)
O8 0.041(2) 0.029(2) 0.027(2) -0.0048(18) -0.0148(18) -0.0021(18)
O9 0.031(2) 0.038(2) 0.050(3) -0.004(2) -0.0135(19) -0.0010(19)
O10 0.038(2) 0.026(2) 0.030(2) -0.0030(18) -0.0042(18) -0.0018(18)
O11 0.045(2) 0.032(2) 0.025(2) -0.0005(18) 0.0041(18) -0.0156(19)
O12 0.043(2) 0.028(2) 0.032(2) -0.0057(18) -0.0007(18) -0.0002(19)
O13 0.045(2) 0.026(2) 0.030(2) 0.0012(18) -0.0108(19) 0.0012(19)
O14 0.038(2) 0.038(2) 0.020(2) -0.0055(18) -0.0033(17) -0.0103(18)
N1 0.026(2) 0.027(3) 0.028(3) -0.004(2) -0.004(2) -0.005(2)
N2 0.031(2) 0.030(3) 0.024(3) 0.004(2) -0.007(2) -0.001(2)
N3 0.032(2) 0.027(3) 0.020(2) -0.002(2) -0.010(2) -0.004(2)
N4 0.031(2) 0.032(3) 0.020(2) 0.000(2) -0.006(2) -0.008(2)
N5 0.033(2) 0.042(3) 0.030(3) -0.006(2) -0.006(2) -0.011(2)
N6 0.065(4) 0.092(5) 0.062(4) -0.031(4) -0.017(3) -0.007(4)
N7 0.035(3) 0.044(3) 0.035(3) -0.007(3) 0.001(2) -0.008(2)
C1 0.036(3) 0.023(3) 0.014(3) -0.004(2) -0.005(2) -0.002(2)
C2 0.028(3) 0.027(3) 0.021(3) 0.003(2) 0.001(2) -0.002(2)
C3 0.023(2) 0.028(3) 0.015(3) 0.000(2) -0.005(2) 0.002(2)
C4 0.029(3) 0.027(3) 0.015(3) -0.004(2) -0.003(2) -0.005(2)
C5 0.020(2) 0.021(3) 0.018(3) 0.006(2) -0.008(2) -0.002(2)
C6 0.017(2) 0.029(3) 0.022(3) -0.006(2) -0.003(2) -0.002(2)
C7 0.023(2) 0.021(3) 0.024(3) -0.001(2) -0.005(2) -0.009(2)
C8 0.024(2) 0.032(3) 0.010(3) 0.002(2) -0.006(2) -0.006(2)
C9 0.023(2) 0.022(3) 0.024(3) -0.004(2) -0.002(2) -0.002(2)
C10 0.022(2) 0.023(3) 0.020(3) -0.003(2) -0.006(2) -0.003(2)
C11 0.046(3) 0.027(3) 0.014(3) -0.004(2) -0.014(2) -0.004(3)
C12 0.041(3) 0.023(3) 0.028(3) -0.001(3) -0.016(3) -0.004(3)
C13 0.030(3) 0.025(3) 0.015(3) -0.006(2) -0.003(2) -0.003(2)
C14 0.036(3) 0.025(3) 0.017(3) -0.003(2) -0.006(2) -0.002(3)
C15 0.028(3) 0.022(3) 0.025(3) 0.002(2) -0.009(2) -0.009(2)
C16 0.025(2) 0.022(3) 0.022(3) 0.003(2) -0.007(2) -0.002(2)
C17 0.026(3) 0.016(3) 0.030(3) 0.001(2) -0.005(2) 0.004(2)
C18 0.032(3) 0.023(3) 0.013(3) 0.007(2) -0.011(2) -0.008(2)
C19 0.023(2) 0.020(3) 0.019(3) -0.001(2) 0.000(2) -0.003(2)
C20 0.026(3) 0.020(3) 0.025(3) 0.001(2) -0.010(2) -0.006(2)
C21 0.035(3) 0.035(3) 0.026(3) 0.000(3) -0.010(3) -0.016(3)
C22 0.035(3) 0.043(4) 0.045(4) -0.009(3) -0.013(3) -0.005(3)
C23 0.032(3) 0.048(4) 0.054(4) -0.005(4) -0.012(3) -0.005(3)
C24 0.045(4) 0.049(4) 0.046(4) -0.005(3) -0.006(3) -0.017(3)
C25 0.024(3) 0.032(3) 0.033(3) -0.004(3) 0.002(2) -0.001(3)
C26 0.036(3) 0.059(4) 0.032(3) -0.003(3) -0.009(3) -0.007(3)

loop_
_atom_type_symbol
_atom_type_description
_atom_type_scat_dispersion_real
_atom_type_scat_dispersion_imag
_atom_type_scat_source
C C 0.0181 0.0091
;
International Tables for Crystallography
(Vol. C, Tables 4.2.6.8 and 6.1.1.4)
;
H H 0.0000 0.0000
;
International Tables for Crystallography
(Vol. C, Table 6.1.1.4)
;
O O 0.0492 0.0322
;
International Tables for Crystallography
(Vol. C, Tables 4.2.6.8 and 6.1.1.4)
;
N N 0.0311 0.0180
;
International Tables for Crystallography
(Vol. C, Tables 4.2.6.8 and 6.1.1.4)
;
Rb Rb -0.4688 1.6079
;
International Tables for Crystallography
(Vol. C, Tables 4.2.6.8 and 6.1.1.4)
;
I I -0.3257 6.8362
;
International Tables for Crystallography
(Vol. C, Tables 4.2.6.8 and 6.1.1.4)
;

loop_
_geom_angle_atom_site_label_1
_geom_angle_atom_site_label_2
_geom_angle_atom_site_label_3
_geom_angle
_geom_angle_site_symmetry_1
_geom_angle_site_symmetry_3
_geom_angle_publ_flag
O14 Rb1 O2 159.88(9) 2_666 . ?
O14 Rb1 O3 132.90(10) 2_666 . ?
O2 Rb1 O3 58.57(9) . . ?
O14 Rb1 O5 65.17(9) 2_666 . ?
O2 Rb1 O5 133.17(9) . . ?
O3 Rb1 O5 102.51(9) . . ?
O14 Rb1 O6 78.04(9) 2_666 . ?
O2 Rb1 O6 104.86(9) . . ?
O3 Rb1 O6 134.63(8) . . ?
O5 Rb1 O6 55.72(9) . . ?
O14 Rb1 O1 116.71(9) 2_666 . ?
O2 Rb1 O1 57.70(9) . . ?
O3 Rb1 O1 110.15(8) . . ?
O5 Rb1 O1 100.56(8) . . ?
O6 Rb1 O1 49.64(8) . . ?
O14 Rb1 O4 93.95(9) 2_666 . ?
O2 Rb1 O4 104.05(9) . . ?
O3 Rb1 O4 50.25(8) . . ?
O5 Rb1 O4 54.92(9) . . ?
O6 Rb1 O4 106.20(9) . . ?
O1 Rb1 O4 128.98(8) . . ?
O14 Rb1 N5 68.09(10) 2_666 . ?
O2 Rb1 N5 93.27(10) . . ?
O3 Rb1 N5 141.45(10) . . ?
O5 Rb1 N5 116.02(10) . . ?
O6 Rb1 N5 74.06(10) . . ?
O1 Rb1 N5 65.52(10) . . ?
O4 Rb1 N5 161.78(10) . . ?
O14 Rb1 C5 113.51(10) 2_666 . ?
O2 Rb1 C5 77.12(10) . . ?
O3 Rb1 C5 19.40(8) . . ?
O5 Rb1 C5 93.88(10) . . ?
O6 Rb1 C5 140.95(10) . . ?
O1 Rb1 C5 129.29(9) . . ?
O4 Rb1 C5 38.97(9) . . ?
N5 Rb1 C5 144.91(11) . . ?
O14 Rb1 C4 144.11(10) 2_666 . ?
O2 Rb1 C4 40.40(9) . . ?
O3 Rb1 C4 21.51(9) . . ?
O5 Rb1 C4 122.71(10) . . ?
O6 Rb1 C4 137.06(10) . . ?
O1 Rb1 C4 97.03(9) . . ?
O4 Rb1 C4 71.76(9) . . ?
N5 Rb1 C4 120.93(11) . . ?
C5 Rb1 C4 37.49(10) . . ?
O14 Rb1 I1 82.81(7) 2_666 . ?
O2 Rb1 I1 88.53(6) . . ?
O3 Rb1 I1 69.15(6) . . ?
O5 Rb1 I1 127.02(6) . . ?
O6 Rb1 I1 156.21(6) . . ?
O1 Rb1 I1 132.00(6) . . ?
O4 Rb1 I1 88.98(6) . . ?
N5 Rb1 I1 85.81(8) . . ?
C5 Rb1 I1 60.61(7) . . ?
C4 Rb1 I1 64.68(7) . . ?
C20 O1 C1 116.4(4) . . ?
C20 O1 Rb1 113.5(3) . . ?
C1 O1 Rb1 109.1(2) . . ?
C2 O2 C3 109.2(3) . . ?
C2 O2 Rb1 118.8(3) . . ?
C3 O2 Rb1 117.5(2) . . ?
C5 O3 C4 117.6(4) . . ?
C5 O3 Rb1 113.3(3) . . ?
C4 O3 Rb1 109.8(3) . . ?
C10 O4 C11 116.3(4) . . ?
C10 O4 Rb1 110.1(2) . . ?
C11 O4 Rb1 114.7(3) . . ?
C13 O5 C12 109.8(3) . . ?
C13 O5 Rb1 118.6(2) . . ?
C12 O5 Rb1 119.7(3) . . ?
C15 O6 C14 117.1(4) . . ?
C15 O6 Rb1 113.3(3) . . ?
C14 O6 Rb1 112.1(3) . . ?
N4 O14 Rb1 152.3(3) . 2_666 ?
O8 N1 O7 123.3(4) . . ?
O8 N1 C18 118.4(4) . . ?
O7 N1 C18 118.3(4) . . ?
O10 N2 O9 125.5(4) . . ?
O10 N2 C17 118.2(4) . . ?
O9 N2 C17 116.2(4) . . ?
O12 N3 O11 124.2(4) . . ?
O12 N3 C7 118.4(4) . . ?
O11 N3 C7 117.3(4) . . ?
O14 N4 O13 123.2(4) . . ?
O14 N4 C8 118.4(4) . . ?
O13 N4 C8 118.3(4) . . ?
C21 N5 Rb1 119.7(4) . . ?
O1 C1 C2 107.8(4) . . ?
O1 C1 H1A 110.1 . . ?
C2 C1 H1A 110.1 . . ?
O1 C1 H1B 110.1 . . ?
C2 C1 H1B 110.1 . . ?
H1A C1 H1B 108.5 . . ?
O2 C2 C1 110.9(4) . . ?
O2 C2 H2A 109.5 . . ?
C1 C2 H2A 109.5 . . ?
O2 C2 H2B 109.5 . . ?
C1 C2 H2B 109.5 . . ?
H2A C2 H2B 108.0 . . ?
O2 C3 C4 110.6(4) . . ?
O2 C3 H3A 109.5 . . ?
C4 C3 H3A 109.5 . . ?
O2 C3 H3B 109.5 . . ?
C4 C3 H3B 109.5 . . ?
H3A C3 H3B 108.1 . . ?
O3 C4 C3 108.7(4) . . ?
O3 C4 Rb1 48.7(2) . . ?
C3 C4 Rb1 81.4(3) . . ?
O3 C4 H4A 110.0 . . ?
C3 C4 H4A 110.0 . . ?
Rb1 C4 H4A 83.1 . . ?
O3 C4 H4B 110.0 . . ?
C3 C4 H4B 110.0 . . ?
Rb1 C4 H4B 158.7 . . ?
H4A C4 H4B 108.3 . . ?
O3 C5 C6 125.5(4) . . ?
O3 C5 C10 116.3(4) . . ?
C6 C5 C10 118.2(4) . . ?
O3 C5 Rb1 47.3(2) . . ?
C6 C5 Rb1 140.8(3) . . ?
C10 C5 Rb1 83.1(3) . . ?
C7 C6 C5 120.4(5) . . ?
C7 C6 H6 119.8 . . ?
C5 C6 H6 119.8 . . ?
C6 C7 C8 121.1(5) . . ?
C6 C7 N3 117.4(4) . . ?
C8 C7 N3 121.3(4) . . ?
C9 C8 C7 120.0(5) . . ?
C9 C8 N4 118.5(4) . . ?
C7 C8 N4 121.2(5) . . ?
C8 C9 C10 119.0(4) . . ?
C8 C9 H9 120.5 . . ?
C10 C9 H9 120.5 . . ?
O4 C10 C9 123.8(4) . . ?
O4 C10 C5 115.1(4) . . ?
C9 C10 C5 121.1(5) . . ?
O4 C11 C12 107.7(4) . . ?
O4 C11 H11A 110.2 . . ?
C12 C11 H11A 110.2 . . ?
O4 C11 H11B 110.2 . . ?
C12 C11 H11B 110.2 . . ?
H11A C11 H11B 108.5 . . ?
O5 C12 C11 111.0(4) . . ?
O5 C12 H12A 109.4 . . ?
C11 C12 H12A 109.4 . . ?
O5 C12 H12B 109.4 . . ?
C11 C12 H12B 109.4 . . ?
H12A C12 H12B 108.0 . . ?
O5 C13 C14 111.2(4) . . ?
O5 C13 H13A 109.4 . . ?
C14 C13 H13A 109.4 . . ?
O5 C13 H13B 109.4 . . ?
C14 C13 H13B 109.4 . . ?
H13A C13 H13B 108.0 . . ?
O6 C14 C13 107.7(4) . . ?
O6 C14 H14A 110.2 . . ?
C13 C14 H14A 110.2 . . ?
O6 C14 H14B 110.2 . . ?
C13 C14 H14B 110.2 . . ?
H14A C14 H14B 108.5 . . ?
O6 C15 C16 125.0(4) . . ?
O6 C15 C20 115.2(4) . . ?
C16 C15 C20 119.9(5) . . ?
C17 C16 C15 120.1(5) . . ?
C17 C16 H16 120.0 . . ?
C15 C16 H16 120.0 . . ?
C16 C17 C18 120.2(5) . . ?
C16 C17 N2 117.9(5) . . ?
C18 C17 N2 121.7(5) . . ?
C19 C18 C17 120.9(5) . . ?
C19 C18 N1 118.2(4) . . ?
C17 C18 N1 120.7(4) . . ?
C20 C19 C18 119.4(4) . . ?
C20 C19 H19 120.3 . . ?
C18 C19 H19 120.3 . . ?
O1 C20 C19 125.4(4) . . ?
O1 C20 C15 115.2(4) . . ?
C19 C20 C15 119.4(5) . . ?
N5 C21 C22 178.3(7) . . ?
C21 C22 H22A 109.5 . . ?
C21 C22 H22B 109.5 . . ?
H22A C22 H22B 109.5 . . ?
C21 C22 H22C 109.5 . . ?
H22A C22 H22C 109.5 . . ?
H22B C22 H22C 109.5 . . ?
N6 C23 C24 178.3(7) . . ?
C23 C24 H24A 109.5 . . ?
C23 C24 H24B 109.5 . . ?
H24A C24 H24B 109.5 . . ?
C23 C24 H24C 109.5 . . ?
H24A C24 H24C 109.5 . . ?
H24B C24 H24C 109.5 . . ?
N7 C25 C26 178.8(6) . . ?
C25 C26 H26A 109.5 . . ?
C25 C26 H26B 109.5 . . ?
H26A C26 H26B 109.5 . . ?
C25 C26 H26C 109.5 . . ?
H26A C26 H26C 109.5 . . ?
H26B C26 H26C 109.5 . . ?

loop_
_geom_bond_atom_site_label_1
_geom_bond_atom_site_label_2
_geom_bond_distance
_geom_bond_site_symmetry_2
_geom_bond_publ_flag
I1 Rb1 3.7422(6) . ?
Rb1 O14 2.832(3) 2_666 ?
Rb1 O2 2.898(3) . ?
Rb1 O3 2.955(3) . ?
Rb1 O5 3.039(3) . ?
Rb1 O6 3.048(3) . ?
Rb1 O1 3.075(3) . ?
Rb1 O4 3.101(3) . ?
Rb1 N5 3.113(4) . ?
Rb1 C5 3.693(5) . ?
Rb1 C4 3.700(5) . ?
O1 C20 1.357(5) . ?
O1 C1 1.451(5) . ?
O2 C2 1.427(5) . ?
O2 C3 1.430(5) . ?
O3 C5 1.336(5) . ?
O3 C4 1.442(5) . ?
O4 C10 1.361(5) . ?
O4 C11 1.443(5) . ?
O5 C13 1.418(5) . ?
O5 C12 1.427(5) . ?
O6 C15 1.355(5) . ?
O6 C14 1.456(5) . ?
O7 N1 1.246(5) . ?
O8 N1 1.225(4) . ?
O9 N2 1.236(5) . ?
O10 N2 1.219(5) . ?
O11 N3 1.236(5) . ?
O12 N3 1.224(5) . ?
O13 N4 1.238(5) . ?
O14 N4 1.232(4) . ?
O14 Rb1 2.832(3) 2_666 ?
N1 C18 1.459(6) . ?
N2 C17 1.475(6) . ?
N3 C7 1.463(6) . ?
N4 C8 1.447(6) . ?
N5 C21 1.119(6) . ?
N6 C23 1.133(7) . ?
N7 C25 1.131(6) . ?
C1 C2 1.497(6) . ?
C1 H1A 0.9700 . ?
C1 H1B 0.9700 . ?
C2 H2A 0.9700 . ?
C2 H2B 0.9700 . ?
C3 C4 1.489(6) . ?
C3 H3A 0.9700 . ?
C3 H3B 0.9700 . ?
C4 H4A 0.9700 . ?
C4 H4B 0.9700 . ?
C5 C6 1.400(6) . ?
C5 C10 1.405(6) . ?
C6 C7 1.354(6) . ?
C6 H6 0.9300 . ?
C7 C8 1.394(6) . ?
C8 C9 1.382(6) . ?
C9 C10 1.386(6) . ?
C9 H9 0.9300 . ?
C11 C12 1.496(6) . ?
C11 H11A 0.9700 . ?
C11 H11B 0.9700 . ?
C12 H12A 0.9700 . ?
C12 H12B 0.9700 . ?
C13 C14 1.486(6) . ?
C13 H13A 0.9700 . ?
C13 H13B 0.9700 . ?
C14 H14A 0.9700 . ?
C14 H14B 0.9700 . ?
C15 C16 1.377(6) . ?
C15 C20 1.417(6) . ?
C16 C17 1.359(7) . ?
C16 H16 0.9300 . ?
C17 C18 1.383(6) . ?
C18 C19 1.380(6) . ?
C19 C20 1.372(6) . ?
C19 H19 0.9300 . ?
C21 C22 1.458(7) . ?
C22 H22A 0.9600 . ?
C22 H22B 0.9600 . ?
C22 H22C 0.9600 . ?
C23 C24 1.459(7) . ?
C24 H24A 0.9600 . ?
C24 H24B 0.9600 . ?
C24 H24C 0.9600 . ?
C25 C26 1.442(7) . ?
C26 H26A 0.9600 . ?
C26 H26B 0.9600 . ?
C26 H26C 0.9600 . ?

loop_
_geom_torsion_atom_site_label_1
_geom_torsion_atom_site_label_2
_geom_torsion_atom_site_label_3
_geom_torsion_atom_site_label_4
_geom_torsion
_geom_torsion_site_symmetry_1
_geom_torsion_site_symmetry_2
_geom_torsion_site_symmetry_3
_geom_torsion_site_symmetry_4
_geom_torsion_publ_flag
O14 Rb1 O1 C20 -1.0(3) 2_666 . . . ?
O2 Rb1 O1 C20 156.7(3) . . . . ?
O3 Rb1 O1 C20 -176.0(3) . . . . ?
O5 Rb1 O1 C20 -68.4(3) . . . . ?
O6 Rb1 O1 C20 -44.0(3) . . . . ?
O4 Rb1 O1 C20 -121.4(3) . . . . ?
N5 Rb1 O1 C20 45.5(3) . . . . ?
C5 Rb1 O1 C20 -172.4(3) . . . . ?
C4 Rb1 O1 C20 166.4(3) . . . . ?
I1 Rb1 O1 C20 104.3(3) . . . . ?
O14 Rb1 O1 C1 -132.6(3) 2_666 . . . ?
O2 Rb1 O1 C1 25.1(3) . . . . ?
O3 Rb1 O1 C1 52.3(3) . . . . ?
O5 Rb1 O1 C1 160.0(3) . . . . ?
O6 Rb1 O1 C1 -175.6(3) . . . . ?
O4 Rb1 O1 C1 106.9(3) . . . . ?
N5 Rb1 O1 C1 -86.1(3) . . . . ?
C5 Rb1 O1 C1 56.0(3) . . . . ?
C4 Rb1 O1 C1 34.8(3) . . . . ?
I1 Rb1 O1 C1 -27.3(3) . . . . ?
O14 Rb1 O2 C2 89.0(4) 2_666 . . . ?
O3 Rb1 O2 C2 -140.4(3) . . . . ?
O5 Rb1 O2 C2 -63.5(3) . . . . ?
O6 Rb1 O2 C2 -6.8(3) . . . . ?
O1 Rb1 O2 C2 9.3(3) . . . . ?
O4 Rb1 O2 C2 -118.2(3) . . . . ?
N5 Rb1 O2 C2 67.5(3) . . . . ?
C5 Rb1 O2 C2 -146.6(3) . . . . ?
C4 Rb1 O2 C2 -155.8(4) . . . . ?
I1 Rb1 O2 C2 153.2(3) . . . . ?
O14 Rb1 O2 C3 -135.9(3) 2_666 . . . ?
O3 Rb1 O2 C3 -5.3(3) . . . . ?
O5 Rb1 O2 C3 71.7(3) . . . . ?
O6 Rb1 O2 C3 128.3(3) . . . . ?
O1 Rb1 O2 C3 144.5(3) . . . . ?
O4 Rb1 O2 C3 17.0(3) . . . . ?
N5 Rb1 O2 C3 -157.3(3) . . . . ?
C5 Rb1 O2 C3 -11.4(3) . . . . ?
C4 Rb1 O2 C3 -20.6(3) . . . . ?
I1 Rb1 O2 C3 -71.6(3) . . . . ?
O14 Rb1 O3 C5 -2.5(3) 2_666 . . . ?
O2 Rb1 O3 C5 -161.6(3) . . . . ?
O5 Rb1 O3 C5 65.1(3) . . . . ?
O6 Rb1 O3 C5 118.8(3) . . . . ?
O1 Rb1 O3 C5 171.4(3) . . . . ?
O4 Rb1 O3 C5 46.9(3) . . . . ?
N5 Rb1 O3 C5 -112.9(3) . . . . ?
C4 Rb1 O3 C5 -133.7(4) . . . . ?
I1 Rb1 O3 C5 -60.0(3) . . . . ?
O14 Rb1 O3 C4 131.2(2) 2_666 . . . ?
O2 Rb1 O3 C4 -27.9(2) . . . . ?
O5 Rb1 O3 C4 -161.2(3) . . . . ?
O6 Rb1 O3 C4 -107.5(3) . . . . ?
O1 Rb1 O3 C4 -54.9(3) . . . . ?
O4 Rb1 O3 C4 -179.4(3) . . . . ?
N5 Rb1 O3 C4 20.8(3) . . . . ?
C5 Rb1 O3 C4 133.7(4) . . . . ?
I1 Rb1 O3 C4 73.6(2) . . . . ?
O14 Rb1 O4 C10 102.3(3) 2_666 . . . ?
O2 Rb1 O4 C10 -68.6(3) . . . . ?
O3 Rb1 O4 C10 -43.8(3) . . . . ?
O5 Rb1 O4 C10 158.1(3) . . . . ?
O6 Rb1 O4 C10 -179.0(3) . . . . ?
O1 Rb1 O4 C10 -128.2(3) . . . . ?
N5 Rb1 O4 C10 92.9(4) . . . . ?
C5 Rb1 O4 C10 -21.1(3) . . . . ?
C4 Rb1 O4 C10 -44.0(3) . . . . ?
I1 Rb1 O4 C10 19.6(3) . . . . ?
O14 Rb1 O4 C11 -31.1(3) 2_666 . . . ?
O2 Rb1 O4 C11 158.0(3) . . . . ?
O3 Rb1 O4 C11 -177.2(3) . . . . ?
O5 Rb1 O4 C11 24.6(3) . . . . ?
O6 Rb1 O4 C11 47.6(3) . . . . ?
O1 Rb1 O4 C11 98.4(3) . . . . ?
N5 Rb1 O4 C11 -40.6(5) . . . . ?
C5 Rb1 O4 C11 -154.5(3) . . . . ?
C4 Rb1 O4 C11 -177.4(3) . . . . ?
I1 Rb1 O4 C11 -113.8(3) . . . . ?
O14 Rb1 O5 C13 -96.8(3) 2_666 . . . ?
O2 Rb1 O5 C13 73.1(3) . . . . ?
O3 Rb1 O5 C13 131.4(3) . . . . ?
O6 Rb1 O5 C13 -4.6(3) . . . . ?
O1 Rb1 O5 C13 17.8(3) . . . . ?
O4 Rb1 O5 C13 148.5(3) . . . . ?
N5 Rb1 O5 C13 -49.9(3) . . . . ?
C5 Rb1 O5 C13 149.0(3) . . . . ?
C4 Rb1 O5 C13 123.4(3) . . . . ?
I1 Rb1 O5 C13 -155.4(3) . . . . ?
O14 Rb1 O5 C12 124.1(3) 2_666 . . . ?
O2 Rb1 O5 C12 -66.0(3) . . . . ?
O3 Rb1 O5 C12 -7.6(3) . . . . ?
O6 Rb1 O5 C12 -143.7(3) . . . . ?
O1 Rb1 O5 C12 -121.2(3) . . . . ?
O4 Rb1 O5 C12 9.4(3) . . . . ?
N5 Rb1 O5 C12 171.0(3) . . . . ?
C5 Rb1 O5 C12 9.9(3) . . . . ?
C4 Rb1 O5 C12 -15.7(3) . . . . ?
I1 Rb1 O5 C12 65.5(3) . . . . ?
O14 Rb1 O6 C15 -96.2(3) 2_666 . . . ?
O2 Rb1 O6 C15 63.4(3) . . . . ?
O3 Rb1 O6 C15 123.6(3) . . . . ?
O5 Rb1 O6 C15 -164.1(3) . . . . ?
O1 Rb1 O6 C15 45.4(3) . . . . ?
O4 Rb1 O6 C15 173.2(3) . . . . ?
N5 Rb1 O6 C15 -25.8(3) . . . . ?
C5 Rb1 O6 C15 151.1(3) . . . . ?
C4 Rb1 O6 C15 92.7(3) . . . . ?
I1 Rb1 O6 C15 -59.0(3) . . . . ?
O14 Rb1 O6 C14 39.1(3) 2_666 . . . ?
O2 Rb1 O6 C14 -161.3(3) . . . . ?
O3 Rb1 O6 C14 -101.1(3) . . . . ?
O5 Rb1 O6 C14 -28.8(3) . . . . ?
O1 Rb1 O6 C14 -179.3(3) . . . . ?
O4 Rb1 O6 C14 -51.5(3) . . . . ?
N5 Rb1 O6 C14 109.5(3) . . . . ?
C5 Rb1 O6 C14 -73.6(3) . . . . ?
C4 Rb1 O6 C14 -132.0(3) . . . . ?
I1 Rb1 O6 C14 76.3(3) . . . . ?
Rb1 O14 N4 O13 -111.3(7) 2_666 . . . ?
Rb1 O14 N4 C8 71.5(8) 2_666 . . . ?
O14 Rb1 N5 C21 20.7(5) 2_666 . . . ?
O2 Rb1 N5 C21 -167.1(5) . . . . ?
O3 Rb1 N5 C21 152.9(4) . . . . ?
O5 Rb1 N5 C21 -24.9(5) . . . . ?
O6 Rb1 N5 C21 -62.6(5) . . . . ?
O1 Rb1 N5 C21 -115.0(5) . . . . ?
O4 Rb1 N5 C21 30.8(7) . . . . ?
C5 Rb1 N5 C21 120.8(5) . . . . ?
C4 Rb1 N5 C21 161.6(5) . . . . ?
I1 Rb1 N5 C21 104.6(5) . . . . ?
C20 O1 C1 C2 173.3(4) . . . . ?
Rb1 O1 C1 C2 -56.6(4) . . . . ?
C3 O2 C2 C1 178.5(4) . . . . ?
Rb1 O2 C2 C1 -43.0(5) . . . . ?
O1 C1 C2 O2 68.3(5) . . . . ?
C2 O2 C3 C4 176.5(4) . . . . ?
Rb1 O2 C3 C4 37.3(5) . . . . ?
C5 O3 C4 C3 -168.9(4) . . . . ?
Rb1 O3 C4 C3 59.6(4) . . . . ?
C5 O3 C4 Rb1 131.5(4) . . . . ?
O2 C3 C4 O3 -66.1(5) . . . . ?
O2 C3 C4 Rb1 -25.2(3) . . . . ?
O14 Rb1 C4 O3 -70.1(3) 2_666 . . . ?
O2 Rb1 C4 O3 141.9(3) . . . . ?
O5 Rb1 C4 O3 21.9(3) . . . . ?
O6 Rb1 C4 O3 94.9(3) . . . . ?
O1 Rb1 C4 O3 129.3(2) . . . . ?
O4 Rb1 C4 O3 0.5(2) . . . . ?
N5 Rb1 C4 O3 -165.1(2) . . . . ?
C5 Rb1 C4 O3 -23.2(2) . . . . ?
I1 Rb1 C4 O3 -97.3(3) . . . . ?
O14 Rb1 C4 C3 165.6(2) 2_666 . . . ?
O2 Rb1 C4 C3 17.7(2) . . . . ?
O3 Rb1 C4 C3 -124.3(4) . . . . ?
O5 Rb1 C4 C3 -102.3(3) . . . . ?
O6 Rb1 C4 C3 -29.3(3) . . . . ?
O1 Rb1 C4 C3 5.0(3) . . . . ?
O4 Rb1 C4 C3 -123.8(3) . . . . ?
N5 Rb1 C4 C3 70.7(3) . . . . ?
C5 Rb1 C4 C3 -147.5(3) . . . . ?
I1 Rb1 C4 C3 138.5(3) . . . . ?
C4 O3 C5 C6 -0.3(6) . . . . ?
Rb1 O3 C5 C6 129.5(4) . . . . ?
C4 O3 C5 C10 179.8(4) . . . . ?
Rb1 O3 C5 C10 -50.3(4) . . . . ?
C4 O3 C5 Rb1 -129.9(4) . . . . ?
O14 Rb1 C5 O3 178.0(3) 2_666 . . . ?
O2 Rb1 C5 O3 16.0(3) . . . . ?
O5 Rb1 C5 O3 -117.4(3) . . . . ?
O6 Rb1 C5 O3 -81.8(3) . . . . ?
O1 Rb1 C5 O3 -10.4(3) . . . . ?
O4 Rb1 C5 O3 -116.7(3) . . . . ?
N5 Rb1 C5 O3 93.1(3) . . . . ?
C4 Rb1 C5 O3 25.8(3) . . . . ?
I1 Rb1 C5 O3 111.7(3) . . . . ?
O14 Rb1 C5 C6 81.2(5) 2_666 . . . ?
O2 Rb1 C5 C6 -80.8(5) . . . . ?
O3 Rb1 C5 C6 -96.8(6) . . . . ?
O5 Rb1 C5 C6 145.8(5) . . . . ?
O6 Rb1 C5 C6 -178.6(4) . . . . ?
O1 Rb1 C5 C6 -107.2(5) . . . . ?
O4 Rb1 C5 C6 146.5(6) . . . . ?
N5 Rb1 C5 C6 -3.7(6) . . . . ?
C4 Rb1 C5 C6 -71.0(5) . . . . ?
I1 Rb1 C5 C6 14.9(5) . . . . ?
O14 Rb1 C5 C10 -46.0(3) 2_666 . . . ?
O2 Rb1 C5 C10 152.0(3) . . . . ?
O3 Rb1 C5 C10 135.9(4) . . . . ?
O5 Rb1 C5 C10 18.5(3) . . . . ?
O6 Rb1 C5 C10 54.2(3) . . . . ?
O1 Rb1 C5 C10 125.5(3) . . . . ?
O4 Rb1 C5 C10 19.2(2) . . . . ?
N5 Rb1 C5 C10 -131.0(3) . . . . ?
C4 Rb1 C5 C10 161.8(4) . . . . ?
I1 Rb1 C5 C10 -112.4(3) . . . . ?
O3 C5 C6 C7 176.9(4) . . . . ?
C10 C5 C6 C7 -3.2(6) . . . . ?
Rb1 C5 C6 C7 -119.5(5) . . . . ?
C5 C6 C7 C8 -1.4(7) . . . . ?
C5 C6 C7 N3 174.5(4) . . . . ?
O12 N3 C7 C6 44.7(6) . . . . ?
O11 N3 C7 C6 -133.1(5) . . . . ?
O12 N3 C7 C8 -139.4(5) . . . . ?
O11 N3 C7 C8 42.7(6) . . . . ?
C6 C7 C8 C9 4.3(7) . . . . ?
N3 C7 C8 C9 -171.4(4) . . . . ?
C6 C7 C8 N4 -169.3(4) . . . . ?
N3 C7 C8 N4 15.1(7) . . . . ?
O14 N4 C8 C9 33.4(6) . . . . ?
O13 N4 C8 C9 -143.9(4) . . . . ?
O14 N4 C8 C7 -153.0(4) . . . . ?
O13 N4 C8 C7 29.7(6) . . . . ?
C7 C8 C9 C10 -2.4(7) . . . . ?
N4 C8 C9 C10 171.3(4) . . . . ?
C11 O4 C10 C9 -8.1(6) . . . . ?
Rb1 O4 C10 C9 -140.7(4) . . . . ?
C11 O4 C10 C5 173.6(4) . . . . ?
Rb1 O4 C10 C5 41.0(4) . . . . ?
C8 C9 C10 O4 179.5(4) . . . . ?
C8 C9 C10 C5 -2.3(7) . . . . ?
O3 C5 C10 O4 3.3(6) . . . . ?
C6 C5 C10 O4 -176.6(4) . . . . ?
Rb1 C5 C10 O4 -31.4(3) . . . . ?
O3 C5 C10 C9 -175.0(4) . . . . ?
C6 C5 C10 C9 5.1(7) . . . . ?
Rb1 C5 C10 C9 150.3(4) . . . . ?
C10 O4 C11 C12 174.4(4) . . . . ?
Rb1 O4 C11 C12 -55.2(4) . . . . ?
C13 O5 C12 C11 176.3(4) . . . . ?
Rb1 O5 C12 C11 -41.4(5) . . . . ?
O4 C11 C12 O5 63.6(5) . . . . ?
C12 O5 C13 C14 179.7(4) . . . . ?
Rb1 O5 C13 C14 36.9(4) . . . . ?
C15 O6 C14 C13 -166.1(4) . . . . ?
Rb1 O6 C14 C13 60.4(4) . . . . ?
O5 C13 C14 O6 -65.1(5) . . . . ?
C14 O6 C15 C16 -1.1(7) . . . . ?
Rb1 O6 C15 C16 131.9(4) . . . . ?
C14 O6 C15 C20 179.8(4) . . . . ?
Rb1 O6 C15 C20 -47.2(5) . . . . ?
O6 C15 C16 C17 179.8(4) . . . . ?
C20 C15 C16 C17 -1.2(7) . . . . ?
C15 C16 C17 C18 -3.1(8) . . . . ?
C15 C16 C17 N2 171.2(4) . . . . ?
O10 N2 C17 C16 51.4(7) . . . . ?
O9 N2 C17 C16 -124.6(5) . . . . ?
O10 N2 C17 C18 -134.4(5) . . . . ?
O9 N2 C17 C18 49.6(7) . . . . ?
C16 C17 C18 C19 4.4(8) . . . . ?
N2 C17 C18 C19 -169.6(5) . . . . ?
C16 C17 C18 N1 -170.6(4) . . . . ?
N2 C17 C18 N1 15.4(7) . . . . ?
O8 N1 C18 C19 29.8(6) . . . . ?
O7 N1 C18 C19 -147.6(4) . . . . ?
O8 N1 C18 C17 -155.0(4) . . . . ?
O7 N1 C18 C17 27.6(7) . . . . ?
C17 C18 C19 C20 -1.4(7) . . . . ?
N1 C18 C19 C20 173.7(4) . . . . ?
C1 O1 C20 C19 -10.2(7) . . . . ?
Rb1 O1 C20 C19 -138.1(4) . . . . ?
C1 O1 C20 C15 170.4(4) . . . . ?
Rb1 O1 C20 C15 42.5(5) . . . . ?
C18 C19 C20 O1 177.8(4) . . . . ?
C18 C19 C20 C15 -2.8(7) . . . . ?
O6 C15 C20 O1 2.7(6) . . . . ?
C16 C15 C20 O1 -176.4(4) . . . . ?
O6 C15 C20 C19 -176.8(4) . . . . ?
C16 C15 C20 C19 4.1(7) . . . . ?
Rb1 N5 C21 C22 130(20) . . . . ?
